data_2224539
loop_
_publ_author_name
'Graia, Mohsen'
'Raza Murad, Ghalib'
'Krimi Ammar, Mehrzia'
'Mehdi, Sayed Hasan'
'Hashim, Rokiah'

_publ_section_title
;
 Cholest-5-en-3\b-yl <i>N</i>-phenylcarbamate
;
_journal_coeditor_code ZQ2013
_journal_issue 12
_journal_name_full 'Acta Crystallographica Section E'
_journal_page_first o3231
_journal_paper_doi 10.1107/S1600536809049010
_journal_volume 65
_journal_year 2009
_chemical_formula_iupac 'C34 H51 N O2'
_chemical_formula_moiety 'C34 H51 N O2'
_chemical_formula_sum 'C34 H51 N O2'
_chemical_formula_weight 505.75
_chemical_melting_point 433
_chemical_name_systematic
;
Cholest-5-en-3\b-yl <i>N</i>-phenylcarbamate
;
_space_group_IT_number 1
_symmetry_cell_setting triclinic
_symmetry_space_group_name_Hall 'P 1'
_symmetry_space_group_name_H-M 'P 1'
_atom_sites_solution_hydrogens geom
_atom_sites_solution_primary direct
_atom_sites_solution_secondary difmap
_audit_creation_method SHELXL-97
_cell_angle_alpha 82.922(5)
_cell_angle_beta 89.137(5)
_cell_angle_gamma 73.141(5)
_cell_formula_units_Z 1
_cell_length_a 6.330(5)
_cell_length_b 10.419(5)
_cell_length_c 12.028(5)
_cell_measurement_temperature 293(2)
_cell_measurement_theta_max 27.0
_cell_measurement_theta_min 4.5
_cell_volume 753.2(8)
_computing_cell_refinement 'SAINT (Bruker, 1998)'
_computing_data_collection 'SMART (Bruker, 1998)'
_computing_data_reduction 'SAINT (Bruker, 1998)'
_computing_molecular_graphics 'DIAMOND (Brandenberg, 1999)'
_computing_publication_material 'WinGX (Farrugia, 1999)'
_computing_structure_refinement 'SHELXL97 (Sheldrick, 2008)'
_computing_structure_solution 'SHELXL97 (Sheldrick, 2008)'
_diffrn_ambient_temperature 293(2)
_diffrn_measured_fraction_theta_full 0.991
_diffrn_measured_fraction_theta_max 0.991
_diffrn_measurement_device_type 'Bruker SMART CCD area-detector'
_diffrn_measurement_method '\f and \w'
_diffrn_radiation_monochromator graphite
_diffrn_radiation_source 'sealed tube'
_diffrn_radiation_type MoK\a
_diffrn_radiation_wavelength 0.71073
_diffrn_reflns_av_R_equivalents 0.0199
_diffrn_reflns_av_sigmaI/netI 0.0365
_diffrn_reflns_limit_h_max 8
_diffrn_reflns_limit_h_min -8
_diffrn_reflns_limit_k_max 13
_diffrn_reflns_limit_k_min -13
_diffrn_reflns_limit_l_max 15
_diffrn_reflns_limit_l_min -15
_diffrn_reflns_number 5215
_diffrn_reflns_theta_full 27.00
_diffrn_reflns_theta_max 27.00
_diffrn_reflns_theta_min 4.50
_exptl_absorpt_coefficient_mu 0.067
_exptl_absorpt_correction_T_max 0.976
_exptl_absorpt_correction_T_min 0.955
_exptl_absorpt_correction_type multi-scan
_exptl_absorpt_process_details '(Coppens <i>et al.</i>,  1965)'
_exptl_crystal_colour colourless
_exptl_crystal_density_diffrn 1.115
_exptl_crystal_density_method 'not measured'
_exptl_crystal_description prism
_exptl_crystal_F_000 278
_exptl_crystal_size_max 0.37
_exptl_crystal_size_mid 0.32
_exptl_crystal_size_min 0.11
_refine_diff_density_max 0.252
_refine_diff_density_min -0.215
_refine_ls_extinction_coef 0.23(3)
_refine_ls_extinction_expression Fc^*^=kFc[1+0.001xFc^2^\l^3^/sin(2\q)]^-1/4^
_refine_ls_extinction_method 'SHELXL97 (Sheldrick, 2008)'
_refine_ls_goodness_of_fit_ref 1.061
_refine_ls_hydrogen_treatment constr
_refine_ls_matrix_type full
_refine_ls_number_parameters 361
_refine_ls_number_reflns 3264
_refine_ls_number_restraints 13
_refine_ls_restrained_S_all 1.060
_refine_ls_R_factor_all 0.0717
_refine_ls_R_factor_gt 0.0548
_refine_ls_shift/su_max 0.000
_refine_ls_shift/su_mean 0.000
_refine_ls_structure_factor_coef Fsqd
_refine_ls_weighting_details 'w=1/[\s^2^(Fo^2^)+(0.1011P)^2^] where P=(Fo^2^+2Fc^2^)/3'
_refine_ls_weighting_scheme calc
_refine_ls_wR_factor_gt 0.1376
_refine_ls_wR_factor_ref 0.1516
_reflns_number_gt 2578
_reflns_number_total 3264
_reflns_threshold_expression I>2sigma(I)
_cod_data_source_file zq2013.cif
_cod_data_source_block I
_cod_depositor_comments
;
The following automatic conversions were performed:
'_symmetry_cell_setting' value 'Triclinic' changed to 'triclinic'
according to '/home/saulius/struct/CIF-dictionaries/cif_core.dic'
dictionary named 'cif_core.dic' version 2.4.1 from 2010-06-29.

Automatic conversion script
Id: cif_fix_enum 1527 2010-12-29 10:47:43Z saulius 

The following automatic conversions were performed:

'_symmetry_cell_setting' value 'Triclinic' changed to 'triclinic'
according to /home/saulius/struct/CIF-dictionaries/cif_core.dic
dictionary named 'cif_core.dic' version 2.4.1 from 2010-06-29.

Automatic conversion script
Id: cif_fix_values 1715 2011-07-08 13:25:40Z adriana 
;
_cod_database_code 2224539
_cod_database_fobs_code 2224539

loop_
_symmetry_equiv_pos_as_xyz
'x, y, z'

loop_
_atom_site_type_symbol
_atom_site_label
_atom_site_fract_x
_atom_site_fract_y
_atom_site_fract_z
_atom_site_U_iso_or_equiv
_atom_site_adp_type
_atom_site_calc_flag
_atom_site_refinement_flags
_atom_site_occupancy
_atom_site_disorder_assembly
_atom_site_disorder_group
O O2 0.2523(4) 0.0541(2) 0.1416(2) 0.0718(7) Uani d . 1 . .
O O1 -0.0134(5) -0.0218(3) 0.2290(2) 0.0774(7) Uani d . 1 . .
N N1 0.1371(5) -0.0948(3) 0.0663(3) 0.0663(7) Uani d . 1 . .
H H7 0.2406 -0.0883 0.0206 0.080 Uiso calc R 1 . .
C C1 0.0159(5) -0.1820(3) 0.0423(3) 0.0572(7) Uani d . 1 . .
C C2 0.0865(7) -0.2584(4) -0.0441(3) 0.0719(9) Uani d . 1 . .
H H2 0.2103 -0.2508 -0.0839 0.086 Uiso calc R 1 . .
C C3 -0.0254(8) -0.3463(4) -0.0720(3) 0.0836(12) Uani d . 1 . .
H H3 0.0222 -0.3970 -0.1308 0.100 Uiso calc R 1 . .
C C4 -0.2075(8) -0.3587(4) -0.0124(4) 0.0855(12) Uani d . 1 . .
H H4 -0.2824 -0.4184 -0.0306 0.103 Uiso calc R 1 . .
C C5 -0.2777(7) -0.2832(4) 0.0732(3) 0.0780(10) Uani d . 1 . .
H H5 -0.4014 -0.2914 0.1129 0.094 Uiso calc R 1 . .
C C6 -0.1677(6) -0.1945(3) 0.1019(3) 0.0669(8) Uani d . 1 . .
H H6 -0.2166 -0.1438 0.1607 0.080 Uiso calc R 1 . .
C C7 0.1109(5) -0.0195(3) 0.1525(3) 0.0575(7) Uani d . 1 . .
C C8 0.2412(6) 0.1471(3) 0.2247(3) 0.0614(8) Uani d . 1 . .
H H8 0.1846 0.1127 0.2949 0.074 Uiso calc R 1 . .
C C9 0.0919(6) 0.2844(4) 0.1824(3) 0.0667(8) Uani d . 1 . .
H H9A -0.0575 0.2795 0.1735 0.080 Uiso calc R 1 . .
H H9B 0.1405 0.3153 0.1098 0.080 Uiso calc R 1 . .
C C10 0.0950(5) 0.3847(3) 0.2650(3) 0.0598(7) Uani d . 1 . .
H H10A 0.0325 0.3575 0.3349 0.072 Uiso calc R 1 . .
H H10B 0.0013 0.4733 0.2350 0.072 Uiso calc R 1 . .
C C11 0.3262(4) 0.3957(3) 0.2896(2) 0.0467(6) Uani d . 1 . .
C C12 0.4815(5) 0.2536(3) 0.3203(2) 0.0508(6) Uani d . 1 . .
C C13 0.4731(5) 0.1510(3) 0.2437(3) 0.0603(7) Uani d . 1 . .
H H13A 0.5356 0.1730 0.1723 0.072 Uiso calc R 1 . .
H H13B 0.5623 0.0622 0.2762 0.072 Uiso calc R 1 . .
C C14 0.6185(5) 0.2199(3) 0.4074(3) 0.0606(7) Uani d . 1 . .
H H14 0.7048 0.1303 0.4210 0.073 Uiso calc R 1 . .
C C15 0.6460(6) 0.3144(3) 0.4860(3) 0.0620(8) Uani d . 1 . .
H H15A 0.8023 0.2999 0.4996 0.074 Uiso calc R 1 . .
H H15B 0.5813 0.2935 0.5571 0.074 Uiso calc R 1 . .
C C16 0.5397(4) 0.4628(3) 0.4424(2) 0.0470(6) Uani d . 1 . .
H H16 0.6339 0.4908 0.3848 0.056 Uiso calc R 1 . .
C C17 0.3115(4) 0.4793(3) 0.3884(2) 0.0458(6) Uani d . 1 . .
H H17 0.2274 0.4420 0.4462 0.055 Uiso calc R 1 . .
C C18 0.1833(5) 0.6304(3) 0.3603(3) 0.0542(7) Uani d . 1 . .
H H18A 0.2513 0.6683 0.2967 0.065 Uiso calc R 1 . .
H H18B 0.0334 0.6373 0.3378 0.065 Uiso calc R 1 . .
C C19 0.1740(5) 0.7154(3) 0.4559(3) 0.0526(6) Uani d . 1 . .
H H19A 0.0894 0.6858 0.5165 0.063 Uiso calc R 1 . .
H H19B 0.0990 0.8093 0.4297 0.063 Uiso calc R 1 . .
C C20 0.4049(4) 0.7038(3) 0.5001(2) 0.0457(6) Uani d . 1 . .
C C21 0.5166(5) 0.5505(3) 0.5344(2) 0.0482(6) Uani d . 1 . .
H H21 0.4199 0.5203 0.5894 0.058 Uiso calc R 1 . .
C C22 0.7243(5) 0.5459(3) 0.5995(3) 0.0624(8) Uani d . 1 . .
H H22A 0.7714 0.4641 0.6521 0.075 Uiso calc R 1 . .
H H22B 0.8439 0.5500 0.5491 0.075 Uiso calc R 1 . .
C C23 0.6544(6) 0.6705(4) 0.6608(3) 0.0659(8) Uani d . 1 . .
H H23A 0.7596 0.7222 0.6485 0.079 Uiso calc R 1 . .
H H23B 0.6480 0.6440 0.7407 0.079 Uiso calc R 1 . .
C C24 0.4207(5) 0.7575(3) 0.6134(2) 0.0529(7) Uani d . 1 . .
H H24 0.3109 0.7322 0.6627 0.063 Uiso calc R 1 . .
C C25 0.3864(6) 0.9096(3) 0.6144(3) 0.0625(8) Uani d . 1 B .
H H25 0.4984 0.9344 0.5663 0.075 Uiso calc R 1 . .
C C32 0.4123(6) 0.4624(3) 0.1839(3) 0.0598(7) Uani d . 1 . .
H H32A 0.3008 0.5430 0.1541 0.072 Uiso calc R 1 . .
H H32B 0.4472 0.4006 0.1288 0.072 Uiso calc R 1 . .
H H32C 0.5426 0.4851 0.2031 0.072 Uiso calc R 1 . .
C C33 0.5342(5) 0.7645(3) 0.4101(3) 0.0565(7) Uani d . 1 . .
H H33A 0.6725 0.7648 0.4416 0.068 Uiso calc R 1 . .
H H33B 0.4501 0.8554 0.3835 0.068 Uiso calc R 1 . .
H H33C 0.5612 0.7112 0.3489 0.068 Uiso calc R 1 . .
C C34 0.1633(9) 0.9962(4) 0.5678(4) 0.0953(13) Uani d . 1 . .
H H34A 0.0494 0.9659 0.6065 0.114 Uiso calc R 1 . .
H H34B 0.1535 0.9890 0.4894 0.114 Uiso calc R 1 . .
H H34C 0.1452 1.0887 0.5780 0.114 Uiso calc R 1 . .
C C26 0.4242(8) 0.9410(4) 0.7323(3) 0.0761(10) Uani d . 1 . .
H H26A 0.2970 0.9367 0.7770 0.091 Uiso calc R 1 A 1
H H26B 0.5513 0.8714 0.7666 0.091 Uiso calc R 1 A 1
C C27A 0.460(4) 1.0713(18) 0.7362(16) 0.101(7) Uani d P 0.611(6) B 1
H H27A 0.3164 1.1383 0.7287 0.121 Uiso calc PR 0.611(6) B 1
H H27B 0.5415 1.0892 0.6700 0.121 Uiso calc PR 0.611(6) B 1
C C28A 0.576(2) 1.0972(12) 0.8337(10) 0.085(3) Uani d PD 0.611(6) B 1
H H28A 0.7177 1.0286 0.8435 0.102 Uiso calc PR 0.611(6) B 1
H H28B 0.4913 1.0841 0.8999 0.102 Uiso calc PR 0.611(6) B 1
C C29A 0.6166(15) 1.2323(7) 0.8311(6) 0.0817(16) Uani d PD 0.611(6) B 1
H H29A 0.6831 1.2502 0.7589 0.098 Uiso calc PR 0.611(6) B 1
C C30A 0.410(5) 1.347(2) 0.838(3) 0.119(3) Uani d PD 0.611(6) B 1
H H30A 0.3535 1.3418 0.9120 0.143 Uiso calc PR 0.611(6) B 1
H H30B 0.3008 1.3407 0.7853 0.143 Uiso calc PR 0.611(6) B 1
H H30C 0.4422 1.4314 0.8193 0.143 Uiso calc PR 0.611(6) B 1
C C31A 0.783(2) 1.2299(12) 0.9221(10) 0.130(3) Uani d PD 0.611(6) B 1
H H31A 0.7853 1.3206 0.9282 0.156 Uiso calc PR 0.611(6) B 1
H H31B 0.9274 1.1771 0.9030 0.156 Uiso calc PR 0.611(6) B 1
H H31C 0.7419 1.1906 0.9924 0.156 Uiso calc PR 0.611(6) B 1
C C27B 0.476(4) 1.0808(18) 0.737(2) 0.066(6) Uani d P 0.389(6) B 2
H H27C 0.6123 1.0811 0.6995 0.079 Uiso calc PR 0.389(6) B 2
H H27D 0.3570 1.1554 0.7013 0.079 Uiso calc PR 0.389(6) B 2
C C28B 0.496(4) 1.092(2) 0.8641(17) 0.085(3) Uani d PD 0.389(6) B 2
H H28C 0.3513 1.1051 0.8967 0.102 Uiso calc PR 0.389(6) B 2
H H28D 0.5921 1.0076 0.9003 0.102 Uiso calc PR 0.389(6) B 2
C C29B 0.587(2) 1.2088(12) 0.8899(9) 0.0817(16) Uani d PD 0.389(6) B 2
H H29B 0.6020 1.2033 0.9714 0.098 Uiso calc PR 0.389(6) B 2
C C30B 0.424(7) 1.343(4) 0.849(6) 0.119(3) Uani d PD 0.389(6) B 2
H H30D 0.4433 1.4108 0.8909 0.143 Uiso calc PR 0.389(6) B 2
H H30E 0.2763 1.3357 0.8577 0.143 Uiso calc PR 0.389(6) B 2
H H30F 0.4474 1.3665 0.7707 0.143 Uiso calc PR 0.389(6) B 2
C C31B 0.817(3) 1.2017(19) 0.8385(16) 0.130(3) Uani d PD 0.389(6) B 2
H H31D 0.8109 1.1950 0.7598 0.156 Uiso calc PR 0.389(6) B 2
H H31E 0.9259 1.1238 0.8748 0.156 Uiso calc PR 0.389(6) B 2
H H31F 0.8557 1.2819 0.8493 0.156 Uiso calc PR 0.389(6) B 2

loop_
_atom_site_aniso_label
_atom_site_aniso_U_11
_atom_site_aniso_U_22
_atom_site_aniso_U_33
_atom_site_aniso_U_12
_atom_site_aniso_U_13
_atom_site_aniso_U_23
O2 0.0795(17) 0.0731(14) 0.0795(15) -0.0423(13) 0.0218(12) -0.0269(12)
O1 0.0785(16) 0.0864(17) 0.0836(16) -0.0433(14) 0.0241(13) -0.0283(13)
N1 0.0663(17) 0.0631(15) 0.0789(17) -0.0292(13) 0.0182(13) -0.0213(13)
C1 0.0658(19) 0.0444(14) 0.0601(16) -0.0154(13) -0.0076(14) -0.0021(12)
C2 0.080(2) 0.0641(19) 0.070(2) -0.0171(17) -0.0068(17) -0.0099(15)
C3 0.108(3) 0.071(2) 0.073(2) -0.024(2) -0.021(2) -0.0192(17)
C4 0.106(3) 0.073(2) 0.088(3) -0.043(2) -0.026(2) -0.0040(19)
C5 0.087(3) 0.071(2) 0.085(2) -0.0402(19) -0.0092(19) -0.0018(18)
C6 0.074(2) 0.0590(17) 0.0726(19) -0.0268(16) 0.0010(16) -0.0072(15)
C7 0.0537(16) 0.0477(14) 0.0714(19) -0.0156(13) 0.0018(14) -0.0064(13)
C8 0.0650(19) 0.0624(17) 0.0655(18) -0.0292(15) 0.0138(15) -0.0162(14)
C9 0.0517(17) 0.069(2) 0.084(2) -0.0194(16) 0.0026(15) -0.0239(17)
C10 0.0440(15) 0.0613(17) 0.0761(19) -0.0137(14) -0.0013(13) -0.0193(14)
C11 0.0404(13) 0.0464(13) 0.0523(14) -0.0131(11) 0.0025(11) -0.0015(11)
C12 0.0471(14) 0.0446(13) 0.0603(15) -0.0139(11) 0.0069(12) -0.0038(11)
C13 0.0587(18) 0.0479(15) 0.0745(19) -0.0152(13) 0.0049(14) -0.0093(13)
C14 0.0612(18) 0.0431(13) 0.0706(18) -0.0087(12) -0.0046(14) 0.0035(12)
C15 0.0665(19) 0.0474(15) 0.0658(17) -0.0106(14) -0.0158(15) 0.0053(13)
C16 0.0410(13) 0.0446(13) 0.0522(14) -0.0106(11) -0.0018(11) 0.0023(10)
C17 0.0374(13) 0.0484(13) 0.0523(14) -0.0152(11) 0.0028(11) -0.0019(11)
C18 0.0412(14) 0.0517(14) 0.0657(16) -0.0064(12) -0.0090(12) -0.0088(12)
C19 0.0400(14) 0.0542(15) 0.0632(16) -0.0111(12) 0.0010(12) -0.0118(12)
C20 0.0391(13) 0.0452(13) 0.0520(14) -0.0126(11) 0.0028(11) -0.0018(11)
C21 0.0450(14) 0.0492(14) 0.0501(14) -0.0177(12) -0.0036(11) 0.0053(11)
C22 0.0599(17) 0.0540(15) 0.0712(18) -0.0173(14) -0.0187(15) 0.0046(13)
C23 0.0672(19) 0.0666(18) 0.0647(17) -0.0229(16) -0.0189(14) -0.0001(14)
C24 0.0582(17) 0.0545(15) 0.0504(14) -0.0252(13) 0.0016(12) -0.0018(12)
C25 0.071(2) 0.0567(16) 0.0629(17) -0.0242(15) -0.0028(15) -0.0037(13)
C32 0.0684(18) 0.0551(15) 0.0560(15) -0.0217(14) 0.0056(13) 0.0012(13)
C33 0.0571(17) 0.0515(15) 0.0602(16) -0.0189(13) 0.0036(13) 0.0034(12)
C34 0.102(3) 0.069(2) 0.104(3) -0.001(2) -0.023(2) -0.024(2)
C26 0.106(3) 0.066(2) 0.0658(19) -0.040(2) -0.0018(19) -0.0076(15)
C27A 0.132(13) 0.097(12) 0.085(10) -0.056(9) -0.020(8) 0.005(7)
C28A 0.112(9) 0.066(3) 0.085(7) -0.036(5) -0.006(5) -0.009(4)
C29A 0.126(5) 0.078(3) 0.051(3) -0.041(3) 0.011(4) -0.016(3)
C30A 0.146(7) 0.083(3) 0.133(9) -0.030(4) 0.023(4) -0.041(4)
C31A 0.156(8) 0.125(6) 0.122(7) -0.058(6) -0.027(7) -0.022(5)
C27B 0.098(13) 0.031(6) 0.079(12) -0.030(7) 0.029(9) -0.023(6)
C28B 0.112(9) 0.066(3) 0.085(7) -0.036(5) -0.006(5) -0.009(4)
C29B 0.126(5) 0.078(3) 0.051(3) -0.041(3) 0.011(4) -0.016(3)
C30B 0.146(7) 0.083(3) 0.133(9) -0.030(4) 0.023(4) -0.041(4)
C31B 0.156(8) 0.125(6) 0.122(7) -0.058(6) -0.027(7) -0.022(5)

loop_
_atom_type_symbol
_atom_type_description
_atom_type_scat_dispersion_real
_atom_type_scat_dispersion_imag
_atom_type_scat_source
C C 0.0033 0.0016 'International Tables Vol C Tables 4.2.6.8 and 6.1.1.4'
H H 0.0000 0.0000 'International Tables Vol C Tables 4.2.6.8 and 6.1.1.4'
N N 0.0061 0.0033 'International Tables Vol C Tables 4.2.6.8 and 6.1.1.4'
O O 0.0106 0.0060 'International Tables Vol C Tables 4.2.6.8 and 6.1.1.4'

loop_
_exptl_crystal_face_index_h
_exptl_crystal_face_index_k
_exptl_crystal_face_index_l
_exptl_crystal_face_perp_dist
-1.00 -2.00 0.00 0.376
0.00 0.00 1.00 0.035
0.00 0.00 -1.00 0.085
0.00 -2.00 -1.00 0.307
1.00 2.00 0.00 0.492
-2.00 1.00 2.00 0.310
2.00 -1.00 0.00 0.315
-2.00 -1.00 0.00 0.320
-1.00 0.00 0.00 0.334
2.00 1.00 1.00 0.453
2.00 -1.00 -1.00 0.305
0.00 3.00 1.00 0.324

loop_
_geom_angle_atom_site_label_1
_geom_angle_atom_site_label_2
_geom_angle_atom_site_label_3
_geom_angle_site_symmetry_1
_geom_angle_site_symmetry_3
_geom_angle
_geom_angle_publ_flag
C7 O2 C8 . . 116.7(2) ?
C7 N1 C1 . . 127.9(3) ?
C7 N1 H7 . . 116.1 ?
C1 N1 H7 . . 116.1 ?
C2 C1 C6 . . 119.5(3) ?
C2 C1 N1 . . 117.5(3) ?
C6 C1 N1 . . 123.0(3) ?
C1 C2 C3 . . 120.4(4) ?
C1 C2 H2 . . 119.8 ?
C3 C2 H2 . . 119.8 ?
C4 C3 C2 . . 119.9(4) ?
C4 C3 H3 . . 120.0 ?
C2 C3 H3 . . 120.0 ?
C5 C4 C3 . . 119.7(4) ?
C5 C4 H4 . . 120.1 ?
C3 C4 H4 . . 120.1 ?
C4 C5 C6 . . 121.0(4) ?
C4 C5 H5 . . 119.5 ?
C6 C5 H5 . . 119.5 ?
C5 C6 C1 . . 119.4(3) ?
C5 C6 H6 . . 120.3 ?
C1 C6 H6 . . 120.3 ?
O1 C7 O2 . . 125.1(3) ?
O1 C7 N1 . . 126.0(3) ?
O2 C7 N1 . . 108.8(3) ?
O2 C8 C9 . . 110.1(3) ?
O2 C8 C13 . . 106.7(3) ?
C9 C8 C13 . . 111.5(3) ?
O2 C8 H8 . . 109.5 ?
C9 C8 H8 . . 109.5 ?
C13 C8 H8 . . 109.5 ?
C8 C9 C10 . . 110.1(3) ?
C8 C9 H9A . . 109.6 ?
C10 C9 H9A . . 109.6 ?
C8 C9 H9B . . 109.6 ?
C10 C9 H9B . . 109.6 ?
H9A C9 H9B . . 108.2 ?
C9 C10 C11 . . 114.1(2) ?
C9 C10 H10A . . 108.7 ?
C11 C10 H10A . . 108.7 ?
C9 C10 H10B . . 108.7 ?
C11 C10 H10B . . 108.7 ?
H10A C10 H10B . . 107.6 ?
C12 C11 C10 . . 108.6(2) ?
C12 C11 C32 . . 108.7(2) ?
C10 C11 C32 . . 109.7(3) ?
C12 C11 C17 . . 110.2(2) ?
C10 C11 C17 . . 108.5(2) ?
C32 C11 C17 . . 111.2(2) ?
C14 C12 C13 . . 120.6(3) ?
C14 C12 C11 . . 123.2(3) ?
C13 C12 C11 . . 116.1(2) ?
C8 C13 C12 . . 111.8(3) ?
C8 C13 H13A . . 109.2 ?
C12 C13 H13A . . 109.2 ?
C8 C13 H13B . . 109.2 ?
C12 C13 H13B . . 109.2 ?
H13A C13 H13B . . 107.9 ?
C12 C14 C15 . . 125.0(3) ?
C12 C14 H14 . . 117.5 ?
C15 C14 H14 . . 117.5 ?
C14 C15 C16 . . 113.3(2) ?
C14 C15 H15A . . 108.9 ?
C16 C15 H15A . . 108.9 ?
C14 C15 H15B . . 108.9 ?
C16 C15 H15B . . 108.9 ?
H15A C15 H15B . . 107.7 ?
C21 C16 C15 . . 111.2(2) ?
C21 C16 C17 . . 110.5(2) ?
C15 C16 C17 . . 109.3(2) ?
C21 C16 H16 . . 108.6 ?
C15 C16 H16 . . 108.6 ?
C17 C16 H16 . . 108.6 ?
C11 C17 C18 . . 114.2(2) ?
C11 C17 C16 . . 112.8(2) ?
C18 C17 C16 . . 110.7(2) ?
C11 C17 H17 . . 106.2 ?
C18 C17 H17 . . 106.2 ?
C16 C17 H17 . . 106.2 ?
C19 C18 C17 . . 114.8(2) ?
C19 C18 H18A . . 108.6 ?
C17 C18 H18A . . 108.6 ?
C19 C18 H18B . . 108.6 ?
C17 C18 H18B . . 108.6 ?
H18A C18 H18B . . 107.5 ?
C18 C19 C20 . . 111.6(2) ?
C18 C19 H19A . . 109.3 ?
C20 C19 H19A . . 109.3 ?
C18 C19 H19B . . 109.3 ?
C20 C19 H19B . . 109.3 ?
H19A C19 H19B . . 108.0 ?
C19 C20 C33 . . 110.6(2) ?
C19 C20 C24 . . 117.2(2) ?
C33 C20 C24 . . 110.7(2) ?
C19 C20 C21 . . 105.9(2) ?
C33 C20 C21 . . 111.9(2) ?
C24 C20 C21 . . 99.9(2) ?
C16 C21 C22 . . 118.3(2) ?
C16 C21 C20 . . 115.7(2) ?
C22 C21 C20 . . 103.9(2) ?
C16 C21 H21 . . 106.0 ?
C22 C21 H21 . . 106.0 ?
C20 C21 H21 . . 106.0 ?
C23 C22 C21 . . 104.1(3) ?
C23 C22 H22A . . 110.9 ?
C21 C22 H22A . . 110.9 ?
C23 C22 H22B . . 110.9 ?
C21 C22 H22B . . 110.9 ?
H22A C22 H22B . . 109.0 ?
C22 C23 C24 . . 107.4(2) ?
C22 C23 H23A . . 110.2 ?
C24 C23 H23A . . 110.2 ?
C22 C23 H23B . . 110.2 ?
C24 C23 H23B . . 110.2 ?
H23A C23 H23B . . 108.5 ?
C25 C24 C20 . . 119.0(2) ?
C25 C24 C23 . . 112.1(3) ?
C20 C24 C23 . . 103.1(2) ?
C25 C24 H24 . . 107.4 ?
C20 C24 H24 . . 107.4 ?
C23 C24 H24 . . 107.4 ?
C34 C25 C26 . . 110.4(3) ?
C34 C25 C24 . . 113.3(3) ?
C26 C25 C24 . . 111.0(3) ?
C34 C25 H25 . . 107.3 ?
C26 C25 H25 . . 107.3 ?
C24 C25 H25 . . 107.3 ?
C11 C32 H32A . . 109.5 ?
C11 C32 H32B . . 109.5 ?
H32A C32 H32B . . 109.5 ?
C11 C32 H32C . . 109.5 ?
H32A C32 H32C . . 109.5 ?
H32B C32 H32C . . 109.5 ?
C20 C33 H33A . . 109.5 ?
C20 C33 H33B . . 109.5 ?
H33A C33 H33B . . 109.5 ?
C20 C33 H33C . . 109.5 ?
H33A C33 H33C . . 109.5 ?
H33B C33 H33C . . 109.5 ?
C25 C34 H34A . . 109.5 ?
C25 C34 H34B . . 109.5 ?
H34A C34 H34B . . 109.5 ?
C25 C34 H34C . . 109.5 ?
H34A C34 H34C . . 109.5 ?
H34B C34 H34C . . 109.5 ?
C27A C26 C25 . . 114.6(8) ?
C27A C26 C27B . . 2.7(17) ?
C25 C26 C27B . . 115.0(9) ?
C27A C26 H26A . . 108.6 ?
C25 C26 H26A . . 108.6 ?
C27B C26 H26A . . 110.6 ?
C27A C26 H26B . . 108.6 ?
C25 C26 H26B . . 108.6 ?
C27B C26 H26B . . 106.1 ?
H26A C26 H26B . . 107.6 ?
C26 C27A C28A . . 120.6(14) ?
C26 C27A H27A . . 107.2 ?
C28A C27A H27A . . 107.2 ?
C26 C27A H27B . . 107.2 ?
C28A C27A H27B . . 107.2 ?
H27A C27A H27B . . 106.8 ?
C27A C28A C29A . . 118.3(11) ?
C27A C28A H28A . . 107.7 ?
C29A C28A H28A . . 107.7 ?
C27A C28A H28B . . 107.7 ?
C29A C28A H28B . . 107.7 ?
H28A C28A H28B . . 107.1 ?
C28A C29A C30A . . 113.7(15) ?
C28A C29A C31A . . 111.1(8) ?
C30A C29A C31A . . 110.7(16) ?
C28A C29A H29A . . 107.0 ?
C30A C29A H29A . . 107.0 ?
C31A C29A H29A . . 107.0 ?
C28B C27B C26 . . 105.2(15) ?
C28B C27B H27C . . 110.7 ?
C26 C27B H27C . . 110.7 ?
C28B C27B H27D . . 110.7 ?
C26 C27B H27D . . 110.7 ?
H27C C27B H27D . . 108.8 ?
C29B C28B C27B . . 114.6(14) ?
C29B C28B H28C . . 108.6 ?
C27B C28B H28C . . 108.6 ?
C29B C28B H28D . . 108.6 ?
C27B C28B H28D . . 108.6 ?
H28C C28B H28D . . 107.6 ?
C30B C29B C28B . . 110(2) ?
C30B C29B C31B . . 110(2) ?
C28B C29B C31B . . 113.5(11) ?
C30B C29B H29B . . 108.0 ?
C28B C29B H29B . . 108.0 ?
C31B C29B H29B . . 108.0 ?
C29B C30B H30D . . 109.5 ?
C29B C30B H30E . . 109.5 ?
H30D C30B H30E . . 109.5 ?
C29B C30B H30F . . 109.5 ?
H30D C30B H30F . . 109.5 ?
H30E C30B H30F . . 109.5 ?
C29B C31B H31D . . 109.5 ?
C29B C31B H31E . . 109.5 ?
H31D C31B H31E . . 109.5 ?
C29B C31B H31F . . 109.5 ?
H31D C31B H31F . . 109.5 ?
H31E C31B H31F . . 109.5 ?

loop_
_geom_bond_atom_site_label_1
_geom_bond_atom_site_label_2
_geom_bond_site_symmetry_2
_geom_bond_distance
_geom_bond_publ_flag
O2 C7 . 1.332(4) ?
O2 C8 . 1.463(4) ?
O1 C7 . 1.204(4) ?
N1 C7 . 1.356(4) ?
N1 C1 . 1.405(4) ?
N1 H7 . 0.8600 ?
C1 C2 . 1.377(5) ?
C1 C6 . 1.386(5) ?
C2 C3 . 1.384(6) ?
C2 H2 . 0.9300 ?
C3 C4 . 1.377(7) ?
C3 H3 . 0.9300 ?
C4 C5 . 1.364(6) ?
C4 H4 . 0.9300 ?
C5 C6 . 1.385(5) ?
C5 H5 . 0.9300 ?
C6 H6 . 0.9300 ?
C8 C9 . 1.500(5) ?
C8 C13 . 1.502(5) ?
C8 H8 . 0.9800 ?
C9 C10 . 1.532(4) ?
C9 H9A . 0.9700 ?
C9 H9B . 0.9700 ?
C10 C11 . 1.536(4) ?
C10 H10A . 0.9700 ?
C10 H10B . 0.9700 ?
C11 C12 . 1.526(4) ?
C11 C32 . 1.541(4) ?
C11 C17 . 1.544(4) ?
C12 C14 . 1.317(4) ?
C12 C13 . 1.508(4) ?
C13 H13A . 0.9700 ?
C13 H13B . 0.9700 ?
C14 C15 . 1.492(5) ?
C14 H14 . 0.9300 ?
C15 C16 . 1.525(4) ?
C15 H15A . 0.9700 ?
C15 H15B . 0.9700 ?
C16 C21 . 1.500(4) ?
C16 C17 . 1.547(4) ?
C16 H16 . 0.9800 ?
C17 C18 . 1.545(4) ?
C17 H17 . 0.9800 ?
C18 C19 . 1.527(4) ?
C18 H18A . 0.9700 ?
C18 H18B . 0.9700 ?
C19 C20 . 1.529(4) ?
C19 H19A . 0.9700 ?
C19 H19B . 0.9700 ?
C20 C33 . 1.532(4) ?
C20 C24 . 1.551(4) ?
C20 C21 . 1.553(4) ?
C21 C22 . 1.526(4) ?
C21 H21 . 0.9800 ?
C22 C23 . 1.523(5) ?
C22 H22A . 0.9700 ?
C22 H22B . 0.9700 ?
C23 C24 . 1.567(5) ?
C23 H23A . 0.9700 ?
C23 H23B . 0.9700 ?
C24 C25 . 1.537(4) ?
C24 H24 . 0.9800 ?
C25 C34 . 1.511(6) ?
C25 C26 . 1.532(5) ?
C25 H25 . 0.9800 ?
C32 H32A . 0.9600 ?
C32 H32B . 0.9600 ?
C32 H32C . 0.9600 ?
C33 H33A . 0.9600 ?
C33 H33B . 0.9600 ?
C33 H33C . 0.9600 ?
C34 H34A . 0.9600 ?
C34 H34B . 0.9600 ?
C34 H34C . 0.9600 ?
C26 C27A . 1.446(19) ?
C26 C27B . 1.59(2) ?
C26 H26A . 0.9700 ?
C26 H26B . 0.9700 ?
C27A C28A . 1.49(2) ?
C27A H27A . 0.9700 ?
C27A H27B . 0.9700 ?
C28A C29A . 1.499(13) ?
C28A H28A . 0.9700 ?
C28A H28B . 0.9700 ?
C29A C30A . 1.50(2) ?
C29A C31A . 1.525(13) ?
C29A H29A . 0.9800 ?
C30A H30A . 0.9600 ?
C30A H30B . 0.9600 ?
C30A H30C . 0.9600 ?
C31A H31A . 0.9600 ?
C31A H31B . 0.9600 ?
C31A H31C . 0.9600 ?
C27B C28B . 1.56(3) ?
C27B H27C . 0.9700 ?
C27B H27D . 0.9700 ?
C28B C29B . 1.55(2) ?
C28B H28C . 0.9700 ?
C28B H28D . 0.9700 ?
C29B C30B . 1.50(3) ?
C29B C31B . 1.56(2) ?
C29B H29B . 0.9800 ?
C30B H30D . 0.9600 ?
C30B H30E . 0.9600 ?
C30B H30F . 0.9600 ?
C31B H31D . 0.9600 ?
C31B H31E . 0.9600 ?
C31B H31F . 0.9600 ?
